data_1521671
loop_
_publ_author_name
'Nespolo, M.'
'Nakamura, M.'
'Ohashi, H.'

_publ_section_title
;
 Reinvestigation of the Lu Fe O3 (Zn O)m homologous series: insightsfrom
 charge distribution analysis on the effect of the coordinationpolyhedra
 shape on the cation distribution
;
_journal_name_full 'Journal of Solid State Chemistry'
_journal_page_first 96
_journal_page_last 103
_journal_volume 150
_journal_year 2000
_chemical_formula_sum 'Fe Lu O4 Zn'
_chemical_name_systematic 'Lu Fe Zn O4'
_space_group_IT_number 166
_symmetry_space_group_name_Hall '-R 3 2"'
_symmetry_space_group_name_H-M 'R -3 m :H'
_cell_angle_alpha 90
_cell_angle_beta 90
_cell_angle_gamma 120
_cell_formula_units_Z 3
_cell_length_a 3.4185
_cell_length_b 3.4185
_cell_length_c 25.463
_cell_volume 257.698
_citation_journal_id_ASTM JSSCBI
_cod_data_source_file Nespolo_JSSCBI_2000_1832.cif
_cod_data_source_block Fe1Lu1O4Zn1
_cod_original_cell_volume 257.6982
_cod_original_formula_sum 'Fe1 Lu1 O4 Zn1'
_cod_database_code 1521671

loop_
_symmetry_equiv_pos_as_xyz
x,y,z
-y,x-y,z
-x+y,-x,z
y,x,-z
-x,-x+y,-z
x-y,-y,-z
-x,-y,-z
y,-x+y,-z
x-y,x,-z
-y,-x,z
x,x-y,z
-x+y,y,z
x+2/3,y+1/3,z+1/3
-y+2/3,x-y+1/3,z+1/3
-x+y+2/3,-x+1/3,z+1/3
y+2/3,x+1/3,-z+1/3
-x+2/3,-x+y+1/3,-z+1/3
x-y+2/3,-y+1/3,-z+1/3
-x+2/3,-y+1/3,-z+1/3
y+2/3,-x+y+1/3,-z+1/3
x-y+2/3,x+1/3,-z+1/3
-y+2/3,-x+1/3,z+1/3
x+2/3,x-y+1/3,z+1/3
-x+y+2/3,y+1/3,z+1/3
x+1/3,y+2/3,z+2/3
-y+1/3,x-y+2/3,z+2/3
-x+y+1/3,-x+2/3,z+2/3
y+1/3,x+2/3,-z+2/3
-x+1/3,-x+y+2/3,-z+2/3
x-y+1/3,-y+2/3,-z+2/3
-x+1/3,-y+2/3,-z+2/3
y+1/3,-x+y+2/3,-z+2/3
x-y+1/3,x+2/3,-z+2/3
-y+1/3,-x+2/3,z+2/3
x+1/3,x-y+2/3,z+2/3
-x+y+1/3,y+2/3,z+2/3

loop_
_atom_site_label
_atom_site_type_symbol
_atom_site_fract_x
_atom_site_fract_y
_atom_site_fract_z
_atom_site_occupancy
_atom_site_U_iso_or_equiv
Lu1 Lu+3 0 0 0.0056 0.5 0.0
O2 O-2 0 0 0.2924 1 0.0
Fe1 Fe+3 0 0 0.2156 0.5 0.0
O1 O-2 0 0 0.1292 1 0.0
Zn1 Zn+2 0 0 0.2156 0.5 0.0
